data_2238465
loop_
_publ_author_name
'Ikeda, Ken'
'Masuda, Hideki'

_publ_section_title
;
 Trichlorido{methyl[4-(methylimino)pent-2-en-2-yl]azanido-\k^2^<i>N</i>,<i>N</i>'}hafnium(IV)
;
_journal_issue 9
_journal_name_full 'Acta Crystallographica Section E'
_journal_page_first m505
_journal_paper_doi 10.1107/S1600536813022745
_journal_volume 69
_journal_year 2013
_chemical_formula_iupac '[Hf (C29 H41 N2) Cl3]'
_chemical_formula_moiety 'C29 H41 Cl3 Hf N2'
_chemical_formula_sum 'C29 H41 Cl3 Hf N2'
_chemical_formula_weight 702.51
_chemical_name_systematic Trichlorido{methyl[4-(methylimino)pent-2-en-2-yl]azanido-\k^2^<i>N</i>,<i>N</i>'}hafnium(IV)
_space_group_IT_number 62
_symmetry_cell_setting orthorhombic
_symmetry_space_group_name_Hall '-P 2ac 2n'
_symmetry_space_group_name_H-M 'P n m a'
_atom_sites_solution_hydrogens geom
_atom_sites_solution_primary direct
_atom_sites_solution_secondary difmap
_cell_angle_alpha 90
_cell_angle_beta 90
_cell_angle_gamma 90
_cell_formula_units_Z 4
_cell_length_a 13.980(3)
_cell_length_b 21.808(4)
_cell_length_c 9.8492(16)
_cell_measurement_reflns_used 7615
_cell_measurement_temperature 173
_cell_measurement_theta_max 27.47
_cell_measurement_theta_min 3.15
_cell_volume 3002.8(10)
_computing_cell_refinement 'CrystalClear (Rigaku/MSC, 2006)'
_computing_data_collection 'CrystalClear (Rigaku/MSC, 2006)'
_computing_data_reduction 'CrystalClear (Rigaku/MSC, 2006)'
_computing_molecular_graphics 'CrystalStructure (Rigaku/MSC, 2006)'
_computing_publication_material 'CrystalStructure (Rigaku/MSC, 2006)'
_computing_structure_refinement 'SHELXL97 (Sheldrick, 2008)'
_computing_structure_solution 'SHELXS97 (Sheldrick, 2008)'
_diffrn_ambient_temperature 173
_diffrn_detector_area_resol_mean 7.314
_diffrn_measured_fraction_theta_full 0.998
_diffrn_measured_fraction_theta_max 0.998
_diffrn_measurement_device_type 'Rigaku Mercury70'
_diffrn_measurement_method \w
_diffrn_radiation_type 'Mo K\a'
_diffrn_radiation_wavelength 0.71070
_diffrn_reflns_av_R_equivalents 0.0489
_diffrn_reflns_limit_h_max 18
_diffrn_reflns_limit_h_min -18
_diffrn_reflns_limit_k_max 23
_diffrn_reflns_limit_k_min -28
_diffrn_reflns_limit_l_max 12
_diffrn_reflns_limit_l_min -12
_diffrn_reflns_number 22083
_diffrn_reflns_theta_full 27.47
_diffrn_reflns_theta_max 27.47
_diffrn_standards_number 0
_exptl_absorpt_coefficient_mu 3.754
_exptl_absorpt_correction_type none
_exptl_crystal_colour yellow
_exptl_crystal_density_diffrn 1.554
_exptl_crystal_density_method 'not measured'
_exptl_crystal_description chip
_exptl_crystal_F_000 1408.00
_exptl_crystal_size_max 0.200
_exptl_crystal_size_mid 0.100
_exptl_crystal_size_min 0.100
_refine_diff_density_max 2.650
_refine_diff_density_min -1.020
_refine_ls_extinction_method none
_refine_ls_goodness_of_fit_ref 1.095
_refine_ls_hydrogen_treatment constr
_refine_ls_number_constraints 0
_refine_ls_number_parameters 163
_refine_ls_number_reflns 3527
_refine_ls_number_restraints 0
_refine_ls_R_factor_gt 0.0285
_refine_ls_shift/su_max 0.001
_refine_ls_structure_factor_coef Fsqd
_refine_ls_weighting_details 'w = 1/[\s^2^(Fo^2^)+(0.0262P)^2^+3.9270P] where P=(Fo^2^+2Fc^2^)/3'
_refine_ls_weighting_scheme calc
_refine_ls_wR_factor_ref 0.0684
_reflns_number_gt 3132
_reflns_number_total 3527
_reflns_threshold_expression F^2^>2\s(F^2^)
_cod_data_source_file bh2479.cif
_cod_data_source_block I
_cod_original_cell_volume 3002.8(9)
_cod_database_code 2238465
_cod_database_fobs_code 2238465

loop_
_symmetry_equiv_pos_site_id
_symmetry_equiv_pos_as_xyz
1 +X,+Y,+Z
2 1/2-X,1/2+Y,1/2+Z
3 +X,1/2-Y,+Z
4 1/2-X,-Y,1/2+Z
5 -X,-Y,-Z
6 1/2+X,1/2-Y,1/2-Z
7 -X,1/2+Y,-Z
8 1/2+X,+Y,1/2-Z

loop_
_atom_site_type_symbol
_atom_site_label
_atom_site_fract_x
_atom_site_fract_y
_atom_site_fract_z
_atom_site_U_iso_or_equiv
_atom_site_adp_type
_atom_site_calc_flag
_atom_site_refinement_flags
_atom_site_occupancy
_atom_site_symmetry_multiplicity
Hf Hf1 0.351205(13) 0.2500 0.235799(18) 0.02245(7) Uani d . 1.0 4
Cl Cl2 0.45574(11) 0.2500 0.41806(13) 0.0426(4) Uani d . 1.0 4
Cl Cl3 0.23188(8) 0.17538(5) 0.28104(13) 0.0590(4) Uani d . 1.0 8
N N4 0.41607(18) 0.31701(12) 0.0996(3) 0.0211(6) Uani d . 1.0 8
C C5 0.5517(3) 0.36044(15) -0.0307(4) 0.0324(8) Uani d . 1.0 8
C C6 0.4993(3) 0.30737(15) 0.0335(3) 0.0241(7) Uani d . 1.0 8
C C7 0.5401(3) 0.2500 0.0146(4) 0.0245(9) Uani d . 1.0 4
C C8 0.3782(3) 0.37893(15) 0.0859(4) 0.0237(7) Uani d . 1.0 8
C C9 0.4094(3) 0.42552(15) 0.1743(4) 0.0263(7) Uani d . 1.0 8
C C10 0.3725(3) 0.48427(16) 0.1540(4) 0.0337(8) Uani d . 1.0 8
C C11 0.3085(3) 0.49681(16) 0.0516(4) 0.0355(8) Uani d . 1.0 8
C C12 0.2790(3) 0.45035(16) -0.0334(4) 0.0354(9) Uani d . 1.0 8
C C13 0.3121(3) 0.39080(15) -0.0172(4) 0.0288(7) Uani d . 1.0 8
C C14 0.4806(3) 0.41495(16) 0.2885(4) 0.0317(8) Uani d . 1.0 8
C C15 0.4313(3) 0.4205(2) 0.4270(4) 0.0454(10) Uani d . 1.0 8
C C16 0.5654(3) 0.4587(2) 0.2813(5) 0.0466(11) Uani d . 1.0 8
C C17 0.2757(3) 0.34099(18) -0.1115(5) 0.0450(11) Uani d . 1.0 8
C C18 0.3140(5) 0.3483(3) -0.2541(5) 0.0707(17) Uani d . 1.0 8
C C19 0.1663(4) 0.3385(3) -0.1144(6) 0.0633(14) Uani d . 1.0 8
H H20B 0.5093 0.3813 -0.0950 0.0389 Uiso calc R 1.0 8
H H21C 0.6083 0.3452 -0.0787 0.0389 Uiso calc R 1.0 8
H H22A 0.5716 0.3893 0.0401 0.0389 Uiso calc R 1.0 8
H H23 0.6047 0.2500 -0.0154 0.0294 Uiso calc R 1.0 4
H H24 0.3922 0.5165 0.2125 0.0404 Uiso calc R 1.0 8
H H25 0.2848 0.5373 0.0396 0.0426 Uiso calc R 1.0 8
H H26 0.2352 0.4592 -0.1044 0.0425 Uiso calc R 1.0 8
H H27 0.5057 0.3722 0.2798 0.0380 Uiso calc R 1.0 8
H H28A 0.3783 0.3912 0.4320 0.0545 Uiso calc R 1.0 8
H H29C 0.4776 0.4116 0.4991 0.0545 Uiso calc R 1.0 8
H H30B 0.4066 0.4622 0.4384 0.0545 Uiso calc R 1.0 8
H H31C 0.6139 0.4461 0.3476 0.0559 Uiso calc R 1.0 8
H H32A 0.5439 0.5004 0.3019 0.0559 Uiso calc R 1.0 8
H H33B 0.5930 0.4576 0.1898 0.0559 Uiso calc R 1.0 8
H H34 0.2991 0.3008 -0.0758 0.0540 Uiso calc R 1.0 8
H H35B 0.1417 0.3734 -0.1665 0.0760 Uiso calc R 1.0 8
H H36A 0.1456 0.3002 -0.1570 0.0760 Uiso calc R 1.0 8
H H37C 0.1416 0.3404 -0.0213 0.0760 Uiso calc R 1.0 8
H H38A 0.2893 0.3151 -0.3113 0.0849 Uiso calc R 1.0 8
H H39B 0.3840 0.3466 -0.2523 0.0849 Uiso calc R 1.0 8
H H40C 0.2933 0.3878 -0.2910 0.0849 Uiso calc R 1.0 8

loop_
_atom_site_aniso_label
_atom_site_aniso_U_11
_atom_site_aniso_U_22
_atom_site_aniso_U_33
_atom_site_aniso_U_12
_atom_site_aniso_U_13
_atom_site_aniso_U_23
Hf1 0.02264(11) 0.02380(12) 0.02091(11) 0.0000 0.00470(7) 0.0000
Cl2 0.0552(9) 0.0443(8) 0.0284(7) 0.0000 -0.0114(6) 0.0000
Cl3 0.0439(6) 0.0417(6) 0.0914(9) -0.0175(5) 0.0394(6) -0.0235(6)
N4 0.0225(12) 0.0220(15) 0.0188(13) -0.0011(11) 0.0019(10) -0.0003(10)
C5 0.0320(18) 0.0295(19) 0.0358(19) -0.0063(15) 0.0100(15) 0.0021(15)
C6 0.0233(15) 0.0288(17) 0.0201(15) -0.0045(13) 0.0006(12) 0.0006(13)
C7 0.021(2) 0.027(3) 0.026(3) 0.0000 0.0042(17) 0.0000
C8 0.0251(15) 0.0218(17) 0.0242(16) 0.0010(13) 0.0063(13) 0.0033(13)
C9 0.0282(17) 0.0245(18) 0.0261(17) 0.0020(13) 0.0062(13) -0.0026(14)
C10 0.0374(19) 0.0248(19) 0.039(2) -0.0017(15) 0.0094(16) -0.0045(15)
C11 0.0376(19) 0.0228(19) 0.046(3) 0.0050(15) 0.0081(17) 0.0058(16)
C12 0.0345(19) 0.032(2) 0.040(2) 0.0035(15) -0.0027(16) 0.0115(16)
C13 0.0316(17) 0.0270(18) 0.0277(17) -0.0015(14) -0.0009(14) 0.0050(14)
C14 0.0343(19) 0.0293(19) 0.0314(18) -0.0014(15) -0.0009(15) -0.0084(14)
C15 0.055(3) 0.050(3) 0.031(2) 0.003(2) 0.0006(18) -0.0088(18)
C16 0.039(3) 0.049(3) 0.052(3) -0.011(2) -0.0043(19) -0.0146(19)
C17 0.058(3) 0.029(2) 0.048(3) 0.0022(18) -0.027(2) 0.0018(17)
C18 0.073(4) 0.088(5) 0.051(3) 0.014(4) -0.014(3) -0.032(3)
C19 0.068(4) 0.061(4) 0.060(3) -0.023(3) -0.025(3) 0.005(3)

loop_
_atom_type_symbol
_atom_type_description
_atom_type_scat_dispersion_real
_atom_type_scat_dispersion_imag
_atom_type_scat_source
C C 0.0033 0.0016
;
International Tables for Crystallography
(1992, Vol. C, Tables 4.2.6.8 and 6.1.1.4)
;
H H 0.0000 0.0000
;
International Tables for Crystallography
(1992, Vol. C, Table 6.1.1.4)
;
Cl Cl 0.1484 0.1585
;
International Tables for Crystallography
(1992, Vol. C, Tables 4.2.6.8 and 6.1.1.4)
;
Hf Hf -0.5830 6.1852
;
International Tables for Crystallography
(1992, Vol. C, Tables 4.2.6.8 and 6.1.1.4)
;
N N 0.0061 0.0033
;
International Tables for Crystallography
(1992, Vol. C, Tables 4.2.6.8 and 6.1.1.4)
;

loop_
_geom_angle_atom_site_label_1
_geom_angle_atom_site_label_2
_geom_angle_atom_site_label_3
_geom_angle_site_symmetry_1
_geom_angle_site_symmetry_3
_geom_angle
_geom_angle_publ_flag
Cl2 Hf1 Cl3 . . 107.35(4) .
Cl2 Hf1 Cl3 . 3_555 107.35(4) .
Cl2 Hf1 N4 . . 102.39(8) .
Cl2 Hf1 N4 . 3_555 102.39(8) .
Cl3 Hf1 Cl3 . 3_555 86.61(4) .
Cl3 Hf1 N4 . . 150.14(8) .
Cl3 Hf1 N4 . 3_555 87.04(8) .
Cl3 Hf1 N4 3_555 . 87.04(8) .
Cl3 Hf1 N4 3_555 3_555 150.14(8) .
N4 Hf1 N4 . 3_555 84.12(10) .
Hf1 N4 C6 . . 123.4(2) .
Hf1 N4 C8 . . 121.8(2) .
C6 N4 C8 . . 114.4(3) .
N4 C6 C5 . . 120.1(3) .
N4 C6 C7 . . 124.0(3) .
C5 C6 C7 . . 115.8(3) .
C6 C7 C6 . 3_555 128.7(4) .
N4 C8 C9 . . 120.0(3) .
N4 C8 C13 . . 118.6(3) .
C9 C8 C13 . . 121.4(3) .
C8 C9 C10 . . 117.4(3) .
C8 C9 C14 . . 123.5(3) .
C10 C9 C14 . . 119.2(3) .
C9 C10 C11 . . 121.9(4) .
C10 C11 C12 . . 119.6(4) .
C11 C12 C13 . . 121.3(4) .
C8 C13 C12 . . 118.5(3) .
C8 C13 C17 . . 122.3(3) .
C12 C13 C17 . . 119.2(4) .
C9 C14 C15 . . 110.6(3) .
C9 C14 C16 . . 112.4(3) .
C15 C14 C16 . . 110.0(3) .
C13 C17 C18 . . 112.0(4) .
C13 C17 C19 . . 111.8(4) .
C18 C17 C19 . . 109.9(4) .
C6 C5 H20B . . 109.467 no
C6 C5 H21C . . 109.476 no
C6 C5 H22A . . 109.471 no
H20B C5 H21C . . 109.476 no
H20B C5 H22A . . 109.470 no
H21C C5 H22A . . 109.466 no
C6 C7 H23 . . 115.628 no
C6 C7 H23 3_555 . 115.628 no
C9 C10 H24 . . 119.072 no
C11 C10 H24 . . 119.075 no
C10 C11 H25 . . 120.198 no
C12 C11 H25 . . 120.205 no
C11 C12 H26 . . 119.356 no
C13 C12 H26 . . 119.357 no
C9 C14 H27 . . 107.891 no
C15 C14 H27 . . 107.901 no
C16 C14 H27 . . 107.895 no
C14 C15 H28A . . 109.471 no
C14 C15 H29C . . 109.465 no
C14 C15 H30B . . 109.478 no
H28A C15 H29C . . 109.472 no
H28A C15 H30B . . 109.472 no
H29C C15 H30B . . 109.470 no
C14 C16 H31C . . 109.474 no
C14 C16 H32A . . 109.459 no
C14 C16 H33B . . 109.477 no
H31C C16 H32A . . 109.468 no
H31C C16 H33B . . 109.482 no
H32A C16 H33B . . 109.467 no
C13 C17 H34 . . 107.625 no
C18 C17 H34 . . 107.627 no
C19 C17 H34 . . 107.628 no
C17 C18 H38A . . 109.459 no
C17 C18 H39B . . 109.471 no
C17 C18 H40C . . 109.474 no
H38A C18 H39B . . 109.469 no
H38A C18 H40C . . 109.473 no
H39B C18 H40C . . 109.481 no
C17 C19 H35B . . 109.477 no
C17 C19 H36A . . 109.473 no
C17 C19 H37C . . 109.470 no
H35B C19 H36A . . 109.468 no
H35B C19 H37C . . 109.471 no
H36A C19 H37C . . 109.467 no

loop_
_geom_bond_atom_site_label_1
_geom_bond_atom_site_label_2
_geom_bond_site_symmetry_2
_geom_bond_distance
_geom_bond_publ_flag
Hf1 Cl2 . 2.3148(15) .
Hf1 Cl3 . 2.3727(12) .
Hf1 Cl3 3_555 2.3727(12) .
Hf1 N4 . 2.181(3) .
Hf1 N4 3_555 2.181(3) .
N4 C6 . 1.349(4) .
N4 C8 . 1.457(5) .
C5 C6 . 1.509(5) .
C6 C7 . 1.388(4) .
C8 C9 . 1.407(5) .
C8 C13 . 1.398(5) .
C9 C10 . 1.395(5) .
C9 C14 . 1.519(5) .
C10 C11 . 1.376(6) .
C11 C12 . 1.377(6) .
C12 C13 . 1.387(5) .
C13 C17 . 1.517(6) .
C14 C15 . 1.533(6) .
C14 C16 . 1.523(6) .
C17 C18 . 1.511(7) .
C17 C19 . 1.531(7) .
C5 H20B . 0.980 no
C5 H21C . 0.980 no
C5 H22A . 0.980 no
C7 H23 . 0.950 no
C10 H24 . 0.950 no
C11 H25 . 0.950 no
C12 H26 . 0.950 no
C14 H27 . 1.000 no
C15 H28A . 0.980 no
C15 H29C . 0.980 no
C15 H30B . 0.980 no
C16 H31C . 0.980 no
C16 H32A . 0.980 no
C16 H33B . 0.980 no
C17 H34 . 1.000 no
C18 H38A . 0.980 no
C18 H39B . 0.980 no
C18 H40C . 0.980 no
C19 H35B . 0.980 no
C19 H36A . 0.980 no
C19 H37C . 0.980 no

loop_
_geom_contact_atom_site_label_1
_geom_contact_atom_site_label_2
_geom_contact_distance
_geom_contact_site_symmetry_2
_geom_contact_publ_flag
Hf1 C6 3.134(3) 3_555 no
Hf1 C7 3.423(5) . no
Hf1 C8 3.198(4) 3_555 no
Cl3 C8 3.046(4) 3_555 no
Cl3 C9 3.480(4) 3_555 no
Cl3 C13 3.460(4) 3_555 no
N4 C6 3.022(5) 3_555 no
N4 C14 2.973(5) . no
N4 C17 2.906(5) . no
C5 C8 2.714(5) . no
C5 C9 3.169(5) . no
C5 C13 3.418(5) . no
C5 C14 3.505(5) . no
C6 C9 3.184(5) . no
C6 C13 3.226(5) . no
C6 C14 3.447(5) . no
C6 C17 3.514(6) . no
C8 C11 2.770(5) . no
C8 C15 3.558(5) . no
C8 C18 3.531(6) . no
C9 C12 2.793(5) . no
C10 C13 2.778(5) . no
C10 C15 3.137(6) . no
C10 C16 3.026(6) . no
C12 C18 3.150(7) . no
C12 C19 3.011(7) . no
Hf1 H27 3.4567 . no
Hf1 H27 3.4567 3_555 no
Hf1 H34 3.3432 . no
Hf1 H34 3.3432 3_555 no
Cl2 H27 3.0726 . no
Cl2 H27 3.0726 3_555 no
Cl2 H28A 3.2664 . no
Cl2 H28A 3.2664 3_555 no
Cl3 H28A 2.9170 3_555 no
Cl3 H37C 3.2526 3_555 no
N4 H20B 2.7090 . no
N4 H21C 3.2680 . no
N4 H22A 2.7492 . no
N4 H23 3.2201 . no
N4 H27 2.4832 . no
N4 H34 2.4045 . no
N4 H34 3.5007 3_555 no
N4 H39B 3.5534 . no
C5 H23 2.5242 . no
C5 H27 3.1349 . no
C5 H33B 3.0880 . no
C5 H39B 3.2181 . no
C6 H27 2.8088 . no
C6 H34 3.0015 . no
C6 H39B 3.3543 . no
C7 H20B 3.0904 . no
C7 H20B 3.0904 3_555 no
C7 H21C 2.4616 . no
C7 H21C 2.4616 3_555 no
C7 H22A 3.0807 . no
C7 H22A 3.0807 3_555 no
C8 H20B 2.5573 . no
C8 H22A 2.7505 . no
C8 H24 3.2554 . no
C8 H26 3.2523 . no
C8 H27 2.6160 . no
C8 H28A 3.4192 . no
C8 H34 2.5814 . no
C8 H37C 3.5718 . no
C8 H39B 3.4060 . no
C9 H20B 3.1492 . no
C9 H22A 2.7401 . no
C9 H25 3.2766 . no
C9 H28A 2.6818 . no
C9 H29C 3.3521 . no
C9 H30B 2.7215 . no
C9 H31C 3.3598 . no
C9 H32A 2.7896 . no
C9 H33B 2.6637 . no
C10 H26 3.2347 . no
C10 H27 3.3127 . no
C10 H28A 3.4094 . no
C10 H30B 2.8813 . no
C10 H32A 2.8258 . no
C10 H33B 3.1557 . no
C12 H24 3.2331 . no
C12 H34 3.3005 . no
C12 H35B 2.8678 . no
C12 H37C 3.0741 . no
C12 H39B 3.4533 . no
C12 H40C 2.8877 . no
C13 H20B 2.8696 . no
C13 H25 3.2652 . no
C13 H35B 2.8250 . no
C13 H36A 3.3496 . no
C13 H37C 2.6241 . no
C13 H38A 3.3496 . no
C13 H39B 2.7022 . no
C13 H40C 2.7100 . no
C14 H22A 2.8131 . no
C14 H24 2.6445 . no
C15 H24 3.0241 . no
C15 H31C 2.7278 . no
C15 H32A 2.6519 . no
C15 H33B 3.3488 . no
C16 H22A 2.8170 . no
C16 H24 2.8133 . no
C16 H28A 3.3482 . no
C16 H29C 2.6767 . no
C16 H30B 2.7069 . no
C17 H20B 3.3862 . no
C17 H26 2.6413 . no
C17 H34 3.1288 3_555 no
C18 H20B 3.2300 . no
C18 H26 3.0403 . no
C18 H35B 2.6163 . no
C18 H36A 2.7483 . no
C18 H37C 3.3298 . no
C19 H26 2.8053 . no
C19 H34 3.5806 3_555 no
C19 H36A 3.0673 3_555 no
C19 H38A 2.6427 . no
C19 H39B 3.3372 . no
C19 H40C 2.7087 . no
H20B H23 3.2545 . no
H20B H33B 3.4651 . no
H20B H34 3.4284 . no
H20B H39B 2.4584 . no
H20B H40C 3.5865 . no
H21C H23 2.1675 . no
H21C H39B 3.5718 . no
H22A H23 3.1219 . no
H22A H27 2.5613 . no
H22A H31C 3.3247 . no
H22A H32A 3.5586 . no
H22A H33B 2.1161 . no
H24 H25 2.3158 . no
H24 H27 3.5866 . no
H24 H28A 3.4900 . no
H24 H30B 2.5277 . no
H24 H32A 2.3230 . no
H24 H33B 3.0951 . no
H25 H26 2.3209 . no
H26 H34 3.5806 . no
H26 H35B 2.3646 . no
H26 H37C 3.0160 . no
H26 H39B 3.5336 . no
H26 H40C 2.5425 . no
H27 H28A 2.3643 . no
H27 H29C 2.3585 . no
H27 H30B 2.8660 . no
H27 H31C 2.3106 . no
H27 H32A 2.8556 . no
H27 H33B 2.3963 . no
H28A H32A 3.5603 . no
H29C H31C 2.5357 . no
H29C H32A 2.8958 . no
H29C H33B 3.5899 . no
H30B H31C 3.0532 . no
H30B H32A 2.4868 . no
H30B H33B 3.5759 . no
H34 H34 2.2148 3_555 no
H34 H35B 2.8549 . no
H34 H36A 2.2909 . no
H34 H36A 3.1772 3_555 no
H34 H37C 2.4257 . no
H34 H38A 2.3444 . no
H34 H38A 3.4323 3_555 no
H34 H39B 2.3292 . no
H34 H40C 2.8463 . no
H35B H38A 2.8131 . no
H35B H39B 3.5400 . no
H35B H40C 2.4696 . no
H36A H36A 2.1882 3_555 no
H36A H37C 3.3453 3_555 no
H36A H38A 2.5404 . no
H36A H38A 3.5585 3_555 no
H36A H40C 3.1084 . no
H37C H38A 3.5678 . no
H37C H40C 3.5528 . no
H38A H38A 2.8376 3_555 no
Cl2 H37C 3.4172 6_555 no
Cl2 H37C 3.4172 8_555 no
Cl3 H21C 3.4324 6_455 no
Cl3 H22A 3.1806 6_455 no
Cl3 H23 3.3374 6_455 no
Cl3 H27 3.3816 6_455 no
Cl3 H31C 3.3684 6_455 no
Cl3 H33B 3.5015 6_455 no
C5 H24 3.3202 5_665 no
C5 H25 3.1951 5_665 no
C5 H35B 3.2492 8_554 no
C5 H36A 3.5932 8_554 no
C10 H20B 3.4145 5_665 no
C10 H22A 3.4442 5_665 no
C10 H26 3.0737 4_565 no
C10 H35B 3.5779 4_565 no
C11 H22A 3.1289 5_665 no
C11 H26 3.5735 4_565 no
C11 H30B 3.3299 4_564 no
C11 H31C 3.0996 8_455 no
C11 H33B 2.9226 5_665 no
C11 H40C 3.2803 4_565 no
C12 H24 3.5377 4_564 no
C12 H30B 3.2326 4_564 no
C12 H31C 2.9471 8_455 no
C12 H33B 3.1000 5_665 no
C13 H31C 3.4529 8_455 no
C15 H25 3.3478 4_565 no
C15 H26 3.5208 4_565 no
C15 H32A 3.1979 5_666 no
C15 H37C 3.5433 8_555 no
C15 H40C 3.4560 1_556 no
C16 H30B 3.2793 5_666 no
C18 H21C 3.3144 8_454 no
C18 H25 3.5028 4_564 no
C18 H28A 3.3537 1_554 no
C19 H21C 3.1334 8_454 no
C19 H29C 3.2847 8_455 no
C19 H31C 3.5986 8_455 no
H20B C10 3.4145 5_665 no
H20B H24 2.8635 5_665 no
H20B H25 3.4260 5_665 no
H20B H32A 3.3703 5_665 no
H20B H35B 2.9948 8_554 no
H20B H36A 3.5667 8_554 no
H21C Cl3 3.4324 6_555 no
H21C C18 3.3144 8_554 no
H21C C19 3.1334 8_554 no
H21C H24 3.2920 5_665 no
H21C H25 2.9928 5_665 no
H21C H35B 2.6257 8_554 no
H21C H36A 2.8300 8_554 no
H21C H38A 2.8303 8_554 no
H21C H40C 3.0341 8_554 no
H22A Cl3 3.1806 6_555 no
H22A C10 3.4442 5_665 no
H22A C11 3.1289 5_665 no
H22A H24 3.2656 5_665 no
H22A H25 2.6850 5_665 no
H23 Cl3 3.3374 6_555 no
H23 Cl3 3.3374 8_555 no
H23 H36A 3.4545 6_554 no
H23 H36A 3.4545 8_554 no
H23 H38A 3.4045 6_554 no
H23 H38A 3.4045 8_554 no
H24 C5 3.3202 5_665 no
H24 C12 3.5377 4_565 no
H24 H20B 2.8635 5_665 no
H24 H21C 3.2920 5_665 no
H24 H22A 3.2656 5_665 no
H24 H26 2.5889 4_565 no
H24 H35B 2.7218 4_565 no
H24 H40C 3.3290 4_565 no
H25 C5 3.1951 5_665 no
H25 C15 3.3478 4_564 no
H25 C18 3.5028 4_565 no
H25 H20B 3.4260 5_665 no
H25 H21C 2.9928 5_665 no
H25 H22A 2.6850 5_665 no
H25 H26 3.5183 4_565 no
H25 H28A 2.9593 4_564 no
H25 H30B 2.8558 4_564 no
H25 H31C 3.3002 8_455 no
H25 H33B 2.8353 5_665 no
H25 H40C 2.5780 4_565 no
H26 C10 3.0737 4_564 no
H26 C11 3.5735 4_564 no
H26 C15 3.5208 4_564 no
H26 H24 2.5889 4_564 no
H26 H25 3.5183 4_564 no
H26 H30B 2.6539 4_564 no
H26 H31C 3.0590 8_455 no
H26 H33B 3.1254 5_665 no
H27 Cl3 3.3816 6_555 no
H27 H37C 3.1229 8_555 no
H28A C18 3.3537 1_556 no
H28A H25 2.9593 4_565 no
H28A H38A 3.2702 1_556 no
H28A H39B 3.2591 1_556 no
H28A H40C 2.9765 1_556 no
H29C C19 3.2847 8_555 no
H29C H30B 3.2514 5_666 no
H29C H32A 2.7591 5_666 no
H29C H35B 2.9453 8_555 no
H29C H37C 2.7779 8_555 no
H29C H39B 3.1172 1_556 no
H29C H40C 3.3429 1_556 no
H30B C11 3.3299 4_565 no
H30B C12 3.2326 4_565 no
H30B C16 3.2793 5_666 no
H30B H25 2.8558 4_565 no
H30B H26 2.6539 4_565 no
H30B H29C 3.2514 5_666 no
H30B H30B 3.3174 5_666 no
H30B H31C 2.9193 5_666 no
H30B H32A 2.7726 5_666 no
H30B H40C 3.4993 1_556 no
H31C Cl3 3.3684 6_555 no
H31C C11 3.0996 8_555 no
H31C C12 2.9471 8_555 no
H31C C13 3.4529 8_555 no
H31C C19 3.5986 8_555 no
H31C H25 3.3002 8_555 no
H31C H26 3.0590 8_555 no
H31C H30B 2.9193 5_666 no
H31C H35B 3.5407 8_555 no
H31C H37C 2.8971 8_555 no
H32A C15 3.1979 5_666 no
H32A H20B 3.3703 5_665 no
H32A H29C 2.7591 5_666 no
H32A H30B 2.7726 5_666 no
H32A H39B 3.5202 5_665 no
H32A H40C 3.3360 5_665 no
H33B Cl3 3.5015 6_555 no
H33B C11 2.9226 5_665 no
H33B C12 3.1000 5_665 no
H33B H25 2.8353 5_665 no
H33B H26 3.1254 5_665 no
H35B C5 3.2492 8_454 no
H35B C10 3.5779 4_564 no
H35B H20B 2.9948 8_454 no
H35B H21C 2.6257 8_454 no
H35B H24 2.7218 4_564 no
H35B H29C 2.9453 8_455 no
H35B H31C 3.5407 8_455 no
H36A C5 3.5932 8_454 no
H36A H20B 3.5667 8_454 no
H36A H21C 2.8300 8_454 no
H36A H23 3.4545 6_454 no
H37C Cl2 3.4172 6_455 no
H37C C15 3.5433 8_455 no
H37C H27 3.1229 8_455 no
H37C H29C 2.7779 8_455 no
H37C H31C 2.8971 8_455 no
H38A H21C 2.8303 8_454 no
H38A H23 3.4045 6_454 no
H38A H28A 3.2702 1_554 no
H39B H28A 3.2591 1_554 no
H39B H29C 3.1172 1_554 no
H39B H32A 3.5202 5_665 no
H40C C11 3.2803 4_564 no
H40C C15 3.4560 1_554 no
H40C H21C 3.0341 8_454 no
H40C H24 3.3290 4_564 no
H40C H25 2.5780 4_564 no
H40C H28A 2.9765 1_554 no
H40C H29C 3.3429 1_554 no
H40C H30B 3.4993 1_554 no
H40C H32A 3.3360 5_665 no

loop_
_geom_torsion_atom_site_label_1
_geom_torsion_atom_site_label_2
_geom_torsion_atom_site_label_3
_geom_torsion_atom_site_label_4
_geom_torsion_site_symmetry_1
_geom_torsion_site_symmetry_3
_geom_torsion_site_symmetry_4
_geom_torsion
_geom_torsion_publ_flag
Cl2 Hf1 N4 C6 . . . 69.28(18) no
Cl2 Hf1 N4 C8 . . . -103.09(16) no
Cl2 Hf1 N4 C6 . 3_555 3_555 -69.28(18) no
Cl2 Hf1 N4 C8 . 3_555 3_555 103.09(16) no
Cl3 Hf1 N4 C6 . . . -105.67(19) no
Cl3 Hf1 N4 C8 . . . 82.0(3) no
Cl3 Hf1 N4 C6 . 3_555 3_555 -176.40(18) no
Cl3 Hf1 N4 C8 . 3_555 3_555 -4.03(16) no
Cl3 Hf1 N4 C6 3_555 . . 176.40(18) no
Cl3 Hf1 N4 C8 3_555 . . 4.03(16) no
Cl3 Hf1 N4 C6 3_555 3_555 3_555 105.67(19) no
Cl3 Hf1 N4 C8 3_555 3_555 3_555 -82.0(3) no
N4 Hf1 N4 C6 . 3_555 3_555 32.15(18) no
N4 Hf1 N4 C8 . 3_555 3_555 -155.47(18) no
N4 Hf1 N4 C6 3_555 . . -32.15(18) no
N4 Hf1 N4 C8 3_555 . . 155.47(18) no
Hf1 N4 C6 C5 . . . -164.94(16) no
Hf1 N4 C6 C7 . . . 17.8(4) no
Hf1 N4 C8 C9 . . . 87.6(3) no
Hf1 N4 C8 C13 . . . -93.4(3) no
C6 N4 C8 C9 . . . -85.4(4) no
C6 N4 C8 C13 . . . 93.6(4) no
C8 N4 C6 C5 . . . 7.9(4) no
C8 N4 C6 C7 . . . -169.3(3) no
N4 C6 C7 C6 . . 3_555 13.4(6) no
C5 C6 C7 C6 . . 3_555 -164.0(4) no
N4 C8 C9 C10 . . . 178.3(3) no
N4 C8 C9 C14 . . . -1.4(5) no
N4 C8 C13 C12 . . . -177.5(3) no
N4 C8 C13 C17 . . . 2.4(5) no
C9 C8 C13 C12 . . . 1.5(5) no
C9 C8 C13 C17 . . . -178.6(3) no
C13 C8 C9 C10 . . . -0.7(5) no
C13 C8 C9 C14 . . . 179.6(3) no
C8 C9 C10 C11 . . . -0.3(5) no
C8 C9 C14 C15 . . . -110.5(4) no
C8 C9 C14 C16 . . . 126.1(3) no
C10 C9 C14 C15 . . . 69.8(4) no
C10 C9 C14 C16 . . . -53.6(4) no
C14 C9 C10 C11 . . . 179.4(3) no
C9 C10 C11 C12 . . . 0.4(6) no
C10 C11 C12 C13 . . . 0.5(6) no
C11 C12 C13 C8 . . . -1.5(5) no
C11 C12 C13 C17 . . . 178.6(3) no
C8 C13 C17 C18 . . . -109.4(4) no
C8 C13 C17 C19 . . . 126.7(4) no
C12 C13 C17 C18 . . . 70.5(5) no
C12 C13 C17 C19 . . . -53.4(5) no
